data_2222664
loop_
_publ_author_name
'Luo, Shuping'
'Zhang, Jixu'
'Wang, Jianfeng'
'Li, Bailin'

_publ_section_title
;
 4-(4-Cyano-2-fluorophenoxy)phenyl 4-methylbenzenesulfonate
;
_journal_coeditor_code DN2473
_journal_issue 8
_journal_name_full 'Acta Crystallographica Section E'
_journal_page_first o2011
_journal_paper_doi 10.1107/S1600536809029201
_journal_volume 65
_journal_year 2009
_chemical_formula_iupac 'C20 H14 F N O4 S'
_chemical_formula_moiety 'C20 H14 F N O4 S'
_chemical_formula_sum 'C20 H14 F N O4 S'
_chemical_formula_weight 383.39
_chemical_name_systematic
;
4-(4-Cyano-2-fluorophenoxy)phenyl 4-methylbenzenesulfonate
;
_space_group_IT_number 2
_symmetry_cell_setting triclinic
_symmetry_space_group_name_Hall '-P 1'
_symmetry_space_group_name_H-M 'P -1'
_cell_angle_alpha 89.5250(15)
_cell_angle_beta 77.8080(12)
_cell_angle_gamma 81.9370(15)
_cell_formula_units_Z 2
_cell_length_a 7.5504(4)
_cell_length_b 9.9558(6)
_cell_length_c 12.5862(6)
_cell_measurement_reflns_used 5883
_cell_measurement_temperature 296.0(10)
_cell_measurement_theta_max 27.4
_cell_measurement_theta_min 3.2
_cell_volume 915.40(9)
_computing_cell_refinement 'PROCESS-AUTO (Rigaku, 1998)'
_computing_data_collection 'PROCESS-AUTO (Rigaku, 1998)'
_computing_data_reduction 'CrystalStructure (Rigaku/MSC, 2004), and Larson (1970)'
_computing_molecular_graphics 'ORTEP-3 for windows (Farrugia, 1997) and PLATON (Spek, 2009)'
_computing_publication_material 'CrystalStructure (Rigaku/MSC, 2004)'
_computing_structure_refinement 'CRYSTALS (Betteridge <i>et al.</i>,  2003)'
_computing_structure_solution 'SHELXS97 (Sheldrick, 2008)'
_diffrn_detector_area_resol_mean 10.00
_diffrn_measured_fraction_theta_full 0.986
_diffrn_measured_fraction_theta_max 0.986
_diffrn_measurement_device_type 'Rigaku R-AXIS RAPID'
_diffrn_measurement_method \w
_diffrn_radiation_type 'Mo K\a'
_diffrn_radiation_wavelength 0.71075
_diffrn_reflns_av_R_equivalents 0.025
_diffrn_reflns_limit_h_max 9
_diffrn_reflns_limit_h_min -9
_diffrn_reflns_limit_k_max 12
_diffrn_reflns_limit_k_min -12
_diffrn_reflns_limit_l_max 16
_diffrn_reflns_limit_l_min -16
_diffrn_reflns_number 9012
_diffrn_reflns_theta_full 27.43
_diffrn_reflns_theta_max 27.43
_exptl_absorpt_coefficient_mu 0.212
_exptl_absorpt_correction_T_max 0.942
_exptl_absorpt_correction_T_min 0.910
_exptl_absorpt_correction_type multi-scan
_exptl_absorpt_process_details '(ABSCOR; Higashi, 1995)'
_exptl_crystal_colour colorless
_exptl_crystal_density_diffrn 1.391
_exptl_crystal_density_method 'not measured'
_exptl_crystal_description chunk
_exptl_crystal_F_000 396.00
_exptl_crystal_size_max 0.42
_exptl_crystal_size_mid 0.32
_exptl_crystal_size_min 0.28
_refine_diff_density_max 0.46
_refine_diff_density_min -0.50
_refine_ls_extinction_coef 59E1(3)
_refine_ls_extinction_method 'Larson (1970)'
_refine_ls_goodness_of_fit_ref 1.008
_refine_ls_hydrogen_treatment constr
_refine_ls_number_parameters 245
_refine_ls_number_reflns 4114
_refine_ls_R_factor_gt 0.0408
_refine_ls_shift/su_max 0.0000
_refine_ls_structure_factor_coef Fsqd
_refine_ls_weighting_details 'w = 1/[0.0006Fo^2^ + 2\s(Fo^2^)]/(4Fo^2^)'
_refine_ls_weighting_scheme calc
_refine_ls_wR_factor_ref 0.1229
_reflns_number_gt 2386
_reflns_number_total 4114
_reflns_threshold_expression F^2^>2\s(F^2^)
_cod_data_source_file dn2473.cif
_cod_data_source_block I
_cod_database_code 2222664
_cod_database_fobs_code 2222664

loop_
_symmetry_equiv_pos_site_id
_symmetry_equiv_pos_as_xyz
1 +X,+Y,+Z
2 -X,-Y,-Z

loop_
_atom_site_type_symbol
_atom_site_label
_atom_site_fract_x
_atom_site_fract_y
_atom_site_fract_z
_atom_site_U_iso_or_equiv
_atom_site_adp_type
_atom_site_calc_flag
_atom_site_refinement_flags
_atom_site_occupancy
_atom_site_disorder_assembly
_atom_site_disorder_group
S S1 0.16109(6) 0.69907(6) 0.48722(4) 0.05510(18) Uani d . 1.00 . .
F F1 0.3393(2) 0.2172(2) 1.07043(12) 0.1276(7) Uani d . 1.00 . .
O O1 0.0493(2) 0.78677(14) 0.43051(12) 0.0702(5) Uani d . 1.00 . .
O O2 0.2714(2) 0.58197(13) 0.43277(12) 0.0653(4) Uani d . 1.00 . .
O O3 0.01598(18) 0.65207(16) 0.58710(12) 0.0606(4) Uani d . 1.00 . .
O O4 0.2671(2) 0.4109(2) 0.93536(12) 0.0767(6) Uani d . 1.00 . .
N N1 1.1212(3) 0.0868(3) 0.8909(2) 0.1196(11) Uani d . 1.00 . .
C C1 0.2945(2) 0.7893(2) 0.54964(16) 0.0488(6) Uani d . 1.00 . .
C C2 0.4542(2) 0.7240(2) 0.57449(19) 0.0607(7) Uani d . 1.00 . .
C C3 0.5538(2) 0.7947(2) 0.6284(2) 0.0670(8) Uani d . 1.00 . .
C C4 0.4972(3) 0.9299(2) 0.65809(18) 0.0635(7) Uani d . 1.00 . .
C C5 0.3378(3) 0.9927(2) 0.63241(19) 0.0680(7) Uani d . 1.00 . .
C C6 0.2358(3) 0.9238(2) 0.57855(18) 0.0604(7) Uani d . 1.00 . .
C C7 0.6053(4) 1.0073(3) 0.7184(2) 0.0936(10) Uani d . 1.00 . .
C C8 0.0820(2) 0.5862(2) 0.67430(18) 0.0522(6) Uani d . 1.00 . .
C C9 0.1745(2) 0.4561(2) 0.66080(18) 0.0554(6) Uani d . 1.00 . .
C C10 0.2391(2) 0.3966(2) 0.74779(18) 0.0613(7) Uani d . 1.00 . .
C C11 0.2089(2) 0.4676(2) 0.84456(18) 0.0614(7) Uani d . 1.00 . .
C C12 0.1107(3) 0.5944(2) 0.8574(2) 0.0739(8) Uani d . 1.00 . .
C C13 0.0470(3) 0.6553(2) 0.7708(2) 0.0704(8) Uani d . 1.00 . .
C C14 0.4443(3) 0.3479(2) 0.92161(17) 0.0645(7) Uani d . 1.00 . .
C C15 0.4799(3) 0.2471(3) 0.99270(19) 0.0762(8) Uani d . 1.00 . .
C C16 0.6506(3) 0.1772(2) 0.98788(19) 0.0780(8) Uani d . 1.00 . .
C C17 0.7936(3) 0.2105(2) 0.90833(18) 0.0687(8) Uani d . 1.00 . .
C C18 0.7627(3) 0.3131(2) 0.8374(2) 0.0742(8) Uani d . 1.00 . .
C C19 0.5882(3) 0.3820(2) 0.84441(19) 0.0716(8) Uani d . 1.00 . .
C C20 0.9752(3) 0.1401(3) 0.8989(2) 0.0856(10) Uani d . 1.00 . .
H H2 0.4940 0.6332 0.5550 0.073 Uiso c R 1.00 . .
H H3 0.6611 0.7507 0.6452 0.080 Uiso c R 1.00 . .
H H5 0.2980 1.0836 0.6518 0.082 Uiso c R 1.00 . .
H H6 0.1283 0.9677 0.5619 0.072 Uiso c R 1.00 . .
H H9 0.1932 0.4093 0.5949 0.066 Uiso c R 1.00 . .
H H10 0.3026 0.3090 0.7407 0.074 Uiso c R 1.00 . .
H H12 0.0867 0.6399 0.9243 0.089 Uiso c R 1.00 . .
H H13 -0.0188 0.7421 0.7786 0.085 Uiso c R 1.00 . .
H H16 0.6703 0.1090 1.0368 0.094 Uiso c R 1.00 . .
H H18 0.8594 0.3360 0.7847 0.089 Uiso c R 1.00 . .
H H19 0.5681 0.4516 0.7968 0.086 Uiso c R 1.00 . .
H H71 0.5630 0.9986 0.7953 0.112 Uiso c R 1.00 . .
H H72 0.5889 1.1014 0.7001 0.112 Uiso c R 1.00 . .
H H73 0.7328 0.9711 0.6981 0.112 Uiso c R 1.00 . .

loop_
_atom_site_aniso_label
_atom_site_aniso_U_11
_atom_site_aniso_U_22
_atom_site_aniso_U_33
_atom_site_aniso_U_12
_atom_site_aniso_U_13
_atom_site_aniso_U_23
S1 0.0528(3) 0.0515(3) 0.0600(3) 0.0018(2) -0.0156(2) 0.0017(2)
F1 0.0771(10) 0.191(2) 0.0934(11) 0.0040(11) 0.0113(9) 0.0689(12)
O1 0.0738(10) 0.0636(11) 0.0790(10) 0.0040(8) -0.0384(9) 0.0084(8)
O2 0.0729(10) 0.0498(10) 0.0666(9) 0.0062(8) -0.0093(8) -0.0106(7)
O3 0.0409(7) 0.0681(10) 0.0715(9) -0.0008(7) -0.0141(7) 0.0079(8)
O4 0.0641(10) 0.1006(16) 0.0548(9) 0.0083(10) -0.0018(7) 0.0114(9)
N1 0.0747(17) 0.165(2) 0.1032(19) 0.0130(18) -0.0039(14) 0.0380(19)
C1 0.0450(11) 0.0443(13) 0.0541(11) 0.0034(9) -0.0102(9) 0.0015(9)
C2 0.0450(12) 0.0501(14) 0.0829(15) 0.0025(11) -0.0104(11) -0.0006(12)
C3 0.0465(12) 0.0709(18) 0.0860(17) -0.0043(12) -0.0224(12) 0.0092(14)
C4 0.0649(15) 0.0703(18) 0.0600(13) -0.0209(13) -0.0165(11) 0.0107(12)
C5 0.0849(17) 0.0489(15) 0.0714(15) -0.0026(13) -0.0239(13) -0.0035(12)
C6 0.0632(14) 0.0500(15) 0.0671(14) 0.0072(12) -0.0217(11) -0.0003(11)
C7 0.104(2) 0.102(2) 0.0925(19) -0.0405(19) -0.0434(17) 0.0119(17)
C8 0.0375(10) 0.0554(14) 0.0617(13) -0.0048(10) -0.0070(9) 0.0044(11)
C9 0.0535(12) 0.0537(14) 0.0606(13) -0.0104(11) -0.0140(10) -0.0015(11)
C10 0.0568(13) 0.0537(15) 0.0693(15) -0.0022(11) -0.0078(11) 0.0036(12)
C11 0.0494(13) 0.0771(18) 0.0532(13) -0.0028(12) -0.0047(10) 0.0063(12)
C12 0.0739(16) 0.082(2) 0.0560(14) 0.0051(15) -0.0019(12) -0.0138(13)
C13 0.0649(15) 0.0649(17) 0.0692(15) 0.0126(13) -0.0006(12) -0.0062(13)
C14 0.0558(14) 0.0872(19) 0.0487(12) -0.0056(13) -0.0100(11) 0.0058(12)
C15 0.0596(15) 0.109(2) 0.0517(13) -0.0074(15) 0.0026(12) 0.0185(14)
C16 0.0692(16) 0.100(2) 0.0597(14) -0.0042(15) -0.0077(13) 0.0218(14)
C17 0.0581(14) 0.091(2) 0.0558(13) -0.0062(13) -0.0126(11) 0.0020(13)
C18 0.0587(15) 0.106(2) 0.0598(14) -0.0209(14) -0.0108(11) 0.0124(14)
C19 0.0630(15) 0.092(2) 0.0617(14) -0.0169(14) -0.0156(12) 0.0184(13)
C20 0.0653(17) 0.119(2) 0.0667(16) 0.0003(17) -0.0093(14) 0.0178(16)

loop_
_atom_type_symbol
_atom_type_description
_atom_type_scat_dispersion_real
_atom_type_scat_dispersion_imag
_atom_type_scat_source
C C 0.003 0.002
;
International Tables for Crystallography
(1992, Vol. C, Tables 4.2.6.8 and 6.1.1.4)
;
H H 0.000 0.000
;
International Tables for Crystallography
(1992, Vol. C, Table 6.1.1.4)
;
O O 0.011 0.006
;
International Tables for Crystallography
(1992, Vol. C, Tables 4.2.6.8 and 6.1.1.4)
;
N N 0.006 0.003
;
International Tables for Crystallography
(1992, Vol. C, Tables 4.2.6.8 and 6.1.1.4)
;
S S 0.125 0.123
;
International Tables for Crystallography
(1992, Vol. C, Tables 4.2.6.8 and 6.1.1.4)
;
F F 0.017 0.010
;
International Tables for Crystallography
(1992, Vol. C, Tables 4.2.6.8 and 6.1.1.4)
;

loop_
_geom_angle_atom_site_label_1
_geom_angle_atom_site_label_2
_geom_angle_atom_site_label_3
_geom_angle_site_symmetry_1
_geom_angle_site_symmetry_2
_geom_angle_site_symmetry_3
_geom_angle
_geom_angle_publ_flag
O1 S1 O2 . . . 119.42(9) ?
O1 S1 O3 . . . 102.89(8) ?
O1 S1 C1 . . . 111.32(10) ?
O2 S1 O3 . . . 108.85(8) ?
O2 S1 C1 . . . 109.48(9) ?
O3 S1 C1 . . . 103.47(8) ?
S1 O3 C8 . . . 118.35(12) ?
C11 O4 C14 . . . 118.07(15) ?
S1 C1 C2 . . . 119.91(17) ?
S1 C1 C6 . . . 119.74(16) ?
C2 C1 C6 . . . 120.3(2) ?
C1 C2 C3 . . . 119.4(2) ?
C2 C3 C4 . . . 121.2(2) ?
C3 C4 C5 . . . 118.3(2) ?
C3 C4 C7 . . . 121.3(2) ?
C5 C4 C7 . . . 120.4(2) ?
C4 C5 C6 . . . 121.4(2) ?
C1 C6 C5 . . . 119.4(2) ?
O3 C8 C9 . . . 120.46(19) ?
O3 C8 C13 . . . 117.51(19) ?
C9 C8 C13 . . . 122.0(2) ?
C8 C9 C10 . . . 118.4(2) ?
C9 C10 C11 . . . 119.7(2) ?
O4 C11 C10 . . . 121.9(2) ?
O4 C11 C12 . . . 117.2(2) ?
C10 C11 C12 . . . 120.8(2) ?
C11 C12 C13 . . . 119.9(2) ?
C8 C13 C12 . . . 119.0(2) ?
O4 C14 C15 . . . 117.19(19) ?
O4 C14 C19 . . . 124.5(2) ?
C15 C14 C19 . . . 118.3(2) ?
F1 C15 C14 . . . 118.0(2) ?
F1 C15 C16 . . . 119.1(2) ?
C14 C15 C16 . . . 122.9(2) ?
C15 C16 C17 . . . 118.3(2) ?
C16 C17 C18 . . . 120.1(2) ?
C16 C17 C20 . . . 120.8(2) ?
C18 C17 C20 . . . 119.1(2) ?
C17 C18 C19 . . . 120.2(2) ?
C14 C19 C18 . . . 120.2(2) ?
N1 C20 C17 . . . 178.4(3) ?
C1 C2 H2 . . . 120.3 ?
C3 C2 H2 . . . 120.3 ?
C2 C3 H3 . . . 119.4 ?
C4 C3 H3 . . . 119.4 ?
C4 C5 H5 . . . 119.3 ?
C6 C5 H5 . . . 119.3 ?
C1 C6 H6 . . . 120.3 ?
C5 C6 H6 . . . 120.3 ?
C4 C7 H71 . . . 109.5 ?
C4 C7 H72 . . . 109.5 ?
C4 C7 H73 . . . 109.5 ?
H71 C7 H72 . . . 109.5 ?
H71 C7 H73 . . . 109.5 ?
H72 C7 H73 . . . 109.5 ?
C8 C9 H9 . . . 120.8 ?
C10 C9 H9 . . . 120.8 ?
C9 C10 H10 . . . 120.1 ?
C11 C10 H10 . . . 120.1 ?
C11 C12 H12 . . . 120.1 ?
C13 C12 H12 . . . 120.1 ?
C8 C13 H13 . . . 120.5 ?
C12 C13 H13 . . . 120.5 ?
C15 C16 H16 . . . 120.9 ?
C17 C16 H16 . . . 120.9 ?
C17 C18 H18 . . . 119.9 ?
C19 C18 H18 . . . 119.9 ?
C14 C19 H19 . . . 119.9 ?
C18 C19 H19 . . . 119.9 ?

loop_
_geom_bond_atom_site_label_1
_geom_bond_atom_site_label_2
_geom_bond_site_symmetry_1
_geom_bond_site_symmetry_2
_geom_bond_distance
_geom_bond_publ_flag
S1 O1 . . 1.4220(16) ?
S1 O2 . . 1.4221(13) ?
S1 O3 . . 1.5975(14) ?
S1 C1 . . 1.744(2) ?
F1 C15 . . 1.348(2) ?
O3 C8 . . 1.418(2) ?
O4 C11 . . 1.397(2) ?
O4 C14 . . 1.371(2) ?
N1 C20 . . 1.139(3) ?
C1 C2 . . 1.382(2) ?
C1 C6 . . 1.377(3) ?
C2 C3 . . 1.375(3) ?
C3 C4 . . 1.384(3) ?
C4 C5 . . 1.376(3) ?
C4 C7 . . 1.511(4) ?
C5 C6 . . 1.378(3) ?
C8 C9 . . 1.376(3) ?
C8 C13 . . 1.359(3) ?
C9 C10 . . 1.386(3) ?
C10 C11 . . 1.374(3) ?
C11 C12 . . 1.363(3) ?
C12 C13 . . 1.384(3) ?
C14 C15 . . 1.376(3) ?
C14 C19 . . 1.375(3) ?
C15 C16 . . 1.366(3) ?
C16 C17 . . 1.384(3) ?
C17 C18 . . 1.379(3) ?
C17 C20 . . 1.431(3) ?
C18 C19 . . 1.383(3) ?
C2 H2 . . 0.930 ?
C3 H3 . . 0.930 ?
C5 H5 . . 0.930 ?
C6 H6 . . 0.930 ?
C7 H71 . . 0.960 ?
C7 H72 . . 0.960 ?
C7 H73 . . 0.960 ?
C9 H9 . . 0.930 ?
C10 H10 . . 0.930 ?
C12 H12 . . 0.930 ?
C13 H13 . . 0.930 ?
C16 H16 . . 0.930 ?
C18 H18 . . 0.930 ?
C19 H19 . . 0.930 ?

loop_
_geom_hbond_atom_site_label_D
_geom_hbond_atom_site_label_H
_geom_hbond_atom_site_label_A
_geom_hbond_site_symmetry_A
_geom_hbond_distance_DH
_geom_hbond_distance_HA
_geom_hbond_distance_DA
_geom_hbond_angle_DHA
_geom_hbond_publ_flag
C16 H16 N1 2_757 0.9300 2.6100 3.461(3) 152.00 yes

loop_
_geom_torsion_atom_site_label_1
_geom_torsion_atom_site_label_2
_geom_torsion_atom_site_label_3
_geom_torsion_atom_site_label_4
_geom_torsion_site_symmetry_1
_geom_torsion_site_symmetry_2
_geom_torsion_site_symmetry_3
_geom_torsion_site_symmetry_4
_geom_torsion
_geom_torsion_publ_flag
O1 S1 O3 C8 . . . . -166.73(15) ?
O1 S1 C1 C2 . . . . -156.85(16) ?
O1 S1 C1 C6 . . . . 26.20(19) ?
O2 S1 O3 C8 . . . . 65.64(17) ?
O2 S1 C1 C2 . . . . -22.63(19) ?
O2 S1 C1 C6 . . . . 160.42(16) ?
O3 S1 C1 C2 . . . . 93.29(17) ?
O3 S1 C1 C6 . . . . -83.66(17) ?
C1 S1 O3 C8 . . . . -50.73(17) ?
S1 O3 C8 C9 . . . . -71.2(2) ?
S1 O3 C8 C13 . . . . 110.10(19) ?
C11 O4 C14 C15 . . . . -153.2(2) ?
C11 O4 C14 C19 . . . . 29.1(3) ?
C14 O4 C11 C10 . . . . 48.8(3) ?
C14 O4 C11 C12 . . . . -134.9(2) ?
S1 C1 C2 C3 . . . . -176.91(16) ?
S1 C1 C6 C5 . . . . 176.99(16) ?
C2 C1 C6 C5 . . . . 0.1(2) ?
C6 C1 C2 C3 . . . . 0.0(2) ?
C1 C2 C3 C4 . . . . -0.1(2) ?
C2 C3 C4 C5 . . . . 0.0(2) ?
C2 C3 C4 C7 . . . . 179.3(2) ?
C3 C4 C5 C6 . . . . 0.0(2) ?
C7 C4 C5 C6 . . . . -179.3(2) ?
C4 C5 C6 C1 . . . . -0.1(2) ?
O3 C8 C9 C10 . . . . 178.99(19) ?
O3 C8 C13 C12 . . . . -179.5(2) ?
C9 C8 C13 C12 . . . . 1.9(3) ?
C13 C8 C9 C10 . . . . -2.4(3) ?
C8 C9 C10 C11 . . . . 0.3(3) ?
C9 C10 C11 O4 . . . . 178.3(2) ?
C9 C10 C11 C12 . . . . 2.2(3) ?
O4 C11 C12 C13 . . . . -179.1(2) ?
C10 C11 C12 C13 . . . . -2.8(3) ?
C11 C12 C13 C8 . . . . 0.8(3) ?
O4 C14 C15 F1 . . . . 0.0(3) ?
O4 C14 C15 C16 . . . . -179.7(2) ?
O4 C14 C19 C18 . . . . 179.5(2) ?
C15 C14 C19 C18 . . . . 1.8(4) ?
C19 C14 C15 F1 . . . . 177.9(2) ?
C19 C14 C15 C16 . . . . -1.9(4) ?
F1 C15 C16 C17 . . . . -179.2(2) ?
C14 C15 C16 C17 . . . . 0.5(4) ?
C15 C16 C17 C18 . . . . 0.9(4) ?
C15 C16 C17 C20 . . . . -179.6(2) ?
C16 C17 C18 C19 . . . . -0.9(4) ?
C20 C17 C18 C19 . . . . 179.6(2) ?
C17 C18 C19 C14 . . . . -0.5(4) ?

loop_
_cod_related_entry_id
_cod_related_entry_database
_cod_related_entry_code
1 ChemSpider 24742945
